data_2229954
loop_
_publ_author_name
'Bi, Ye'

_publ_section_title
;
 4-Methoxy-<i>N</i>'-(4-methoxybenzylidene)benzohydrazide
;
_journal_coeditor_code CV5072
_journal_issue 5
_journal_name_full 'Acta Crystallographica Section E'
_journal_page_first o1182
_journal_paper_doi 10.1107/S1600536811014012
_journal_volume 67
_journal_year 2011
_chemical_formula_iupac 'C16 H16 N2 O3'
_chemical_formula_moiety 'C16 H16 N2 O3'
_chemical_formula_sum 'C16 H16 N2 O3'
_chemical_formula_weight 284.31
_chemical_name_systematic
;
4-Methoxy-<i>N</i>'-(4-methoxybenzylidene)benzohydrazide
;
_space_group_IT_number 7
_symmetry_cell_setting monoclinic
_symmetry_space_group_name_Hall 'P -2yc'
_symmetry_space_group_name_H-M 'P 1 c 1'
_atom_sites_solution_hydrogens geom
_atom_sites_solution_primary direct
_atom_sites_solution_secondary difmap
_audit_creation_method SHELXL-97
_cell_angle_alpha 90.00
_cell_angle_beta 92.409(2)
_cell_angle_gamma 90.00
_cell_formula_units_Z 2
_cell_length_a 10.617(3)
_cell_length_b 4.877(2)
_cell_length_c 13.632(3)
_cell_measurement_reflns_used 1579
_cell_measurement_temperature 298(2)
_cell_measurement_theta_max 28.3
_cell_measurement_theta_min 2.9
_cell_volume 705.2(4)
_computing_cell_refinement 'SAINT (Bruker, 1998)'
_computing_data_collection 'SMART (Bruker, 1998)'
_computing_data_reduction 'SAINT (Bruker, 1998)'
_computing_molecular_graphics 'SHELXTL (Sheldrick, 2008)'
_computing_publication_material 'SHELXTL (Sheldrick, 2008)'
_computing_structure_refinement 'SHELXL97 (Sheldrick, 2008)'
_computing_structure_solution 'SHELXS97 (Sheldrick, 2008)'
_diffrn_ambient_temperature 298(2)
_diffrn_measured_fraction_theta_full 0.955
_diffrn_measured_fraction_theta_max 0.955
_diffrn_measurement_device_type 'Bruker SMART 1000 CCD area-detector'
_diffrn_measurement_method \w
_diffrn_radiation_monochromator graphite
_diffrn_radiation_source 'fine-focus sealed tube'
_diffrn_radiation_type MoK\a
_diffrn_radiation_wavelength 0.71073
_diffrn_reflns_av_R_equivalents 0.0294
_diffrn_reflns_av_sigmaI/netI 0.0400
_diffrn_reflns_limit_h_max 11
_diffrn_reflns_limit_h_min -13
_diffrn_reflns_limit_k_max 6
_diffrn_reflns_limit_k_min -6
_diffrn_reflns_limit_l_max 17
_diffrn_reflns_limit_l_min -16
_diffrn_reflns_number 3893
_diffrn_reflns_theta_full 26.47
_diffrn_reflns_theta_max 26.47
_diffrn_reflns_theta_min 2.99
_diffrn_standards_number 0
_exptl_absorpt_coefficient_mu 0.094
_exptl_absorpt_correction_T_max 0.9842
_exptl_absorpt_correction_T_min 0.9815
_exptl_absorpt_correction_type multi-scan
_exptl_absorpt_process_details '(SADABS; Sheldrick, 1996)'
_exptl_crystal_colour colourless
_exptl_crystal_density_diffrn 1.339
_exptl_crystal_density_method 'not measured'
_exptl_crystal_description block
_exptl_crystal_F_000 300
_exptl_crystal_size_max 0.20
_exptl_crystal_size_mid 0.18
_exptl_crystal_size_min 0.17
_refine_diff_density_max 0.242
_refine_diff_density_min -0.222
_refine_ls_extinction_method none
_refine_ls_goodness_of_fit_ref 1.301
_refine_ls_hydrogen_treatment mixed
_refine_ls_matrix_type full
_refine_ls_number_parameters 195
_refine_ls_number_reflns 1396
_refine_ls_number_restraints 3
_refine_ls_restrained_S_all 1.299
_refine_ls_R_factor_all 0.0826
_refine_ls_R_factor_gt 0.0592
_refine_ls_shift/su_max 0.001
_refine_ls_shift/su_mean 0.000
_refine_ls_structure_factor_coef Fsqd
_refine_ls_weighting_details 'calc w=1/[\s^2^(Fo^2^)+(0.0182P)^2^+0.6212P] where P=(Fo^2^+2Fc^2^)/3'
_refine_ls_weighting_scheme calc
_refine_ls_wR_factor_gt 0.1317
_refine_ls_wR_factor_ref 0.1378
_reflns_number_gt 1026
_reflns_number_total 1396
_reflns_threshold_expression I>2\s(I)
_cod_data_source_file cv5072.cif
_cod_data_source_block I
_cod_original_sg_symbol_H-M 'P c'
_cod_database_code 2229954
_cod_database_fobs_code 2229954

loop_
_symmetry_equiv_pos_as_xyz
'x, y, z'
'x, -y, z+1/2'

loop_
_atom_site_type_symbol
_atom_site_label
_atom_site_fract_x
_atom_site_fract_y
_atom_site_fract_z
_atom_site_U_iso_or_equiv
_atom_site_adp_type
_atom_site_calc_flag
_atom_site_refinement_flags
_atom_site_occupancy
_atom_site_disorder_assembly
_atom_site_disorder_group
N N1 0.4613(6) 0.2010(11) 0.6226(5) 0.0425(15) Uani d . 1 . .
N N2 0.5326(7) 0.2629(11) 0.5429(5) 0.0450(16) Uani d D 1 . .
O O1 0.1067(5) 0.2188(12) 0.9836(4) 0.0622(17) Uani d . 1 . .
O O2 0.5985(5) -0.1728(8) 0.5324(4) 0.0565(13) Uani d . 1 . .
O O3 0.8991(5) 0.3171(14) 0.1869(4) 0.0609(16) Uani d . 1 . .
C C1 0.3252(7) 0.3481(14) 0.7438(6) 0.0426(19) Uani d . 1 . .
C C2 0.3588(7) 0.1499(17) 0.8117(6) 0.051(2) Uani d . 1 . .
H H2 0.4308 0.0462 0.8022 0.061 Uiso calc R 1 . .
C C3 0.2908(7) 0.0991(17) 0.8929(6) 0.056(2) Uani d . 1 . .
H H3 0.3165 -0.0343 0.9381 0.067 Uiso calc R 1 . .
C C4 0.1832(8) 0.2503(16) 0.9059(6) 0.048(2) Uani d . 1 . .
C C5 0.1462(9) 0.4446(17) 0.8393(6) 0.063(3) Uani d . 1 . .
H H5 0.0728 0.5442 0.8479 0.076 Uiso calc R 1 . .
C C6 0.2175(9) 0.4938(16) 0.7594(7) 0.063(3) Uani d . 1 . .
H H6 0.1920 0.6292 0.7148 0.075 Uiso calc R 1 . .
C C7 0.3991(8) 0.3890(13) 0.6570(6) 0.046(2) Uani d . 1 . .
H H7 0.3992 0.5602 0.6269 0.056 Uiso calc R 1 . .
C C8 0.1325(10) 0.0017(19) 1.0495(7) 0.073(3) Uani d . 1 . .
H H8A 0.1294 -0.1691 1.0144 0.110 Uiso calc R 1 . .
H H8B 0.0708 0.0002 1.0990 0.110 Uiso calc R 1 . .
H H8C 0.2150 0.0258 1.0799 0.110 Uiso calc R 1 . .
C C9 0.6006(7) 0.0565(13) 0.5037(5) 0.0379(17) Uani d . 1 . .
C C10 0.6766(6) 0.1469(14) 0.4199(5) 0.0358(16) Uani d . 1 . .
C C11 0.7875(7) 0.0084(14) 0.4050(6) 0.046(2) Uani d . 1 . .
H H11 0.8132 -0.1311 0.4478 0.055 Uiso calc R 1 . .
C C12 0.8599(8) 0.0742(16) 0.3281(6) 0.051(2) Uani d . 1 . .
H H12 0.9361 -0.0157 0.3203 0.061 Uiso calc R 1 . .
C C13 0.8211(8) 0.2711(15) 0.2624(6) 0.0434(18) Uani d . 1 . .
C C14 0.7112(7) 0.4090(14) 0.2749(5) 0.046(2) Uani d . 1 . .
H H14 0.6848 0.5440 0.2305 0.055 Uiso calc R 1 . .
C C15 0.6390(7) 0.3463(15) 0.3546(5) 0.0427(18) Uani d . 1 . .
H H15 0.5644 0.4409 0.3635 0.051 Uiso calc R 1 . .
C C16 0.8644(10) 0.5240(18) 0.1176(6) 0.062(3) Uani d . 1 . .
H H16A 0.7837 0.4805 0.0870 0.093 Uiso calc R 1 . .
H H16B 0.9263 0.5338 0.0684 0.093 Uiso calc R 1 . .
H H16C 0.8596 0.6976 0.1504 0.093 Uiso calc R 1 . .
H H2A 0.539(8) 0.440(5) 0.525(6) 0.080 Uiso d D 1 . .

loop_
_atom_site_aniso_label
_atom_site_aniso_U_11
_atom_site_aniso_U_22
_atom_site_aniso_U_33
_atom_site_aniso_U_12
_atom_site_aniso_U_13
_atom_site_aniso_U_23
N1 0.047(4) 0.024(3) 0.058(4) -0.002(3) 0.015(3) -0.002(3)
N2 0.045(4) 0.040(3) 0.052(4) -0.006(3) 0.017(3) 0.010(3)
O1 0.055(4) 0.071(4) 0.062(4) 0.008(3) 0.025(3) 0.005(3)
O2 0.077(3) 0.018(2) 0.077(3) -0.002(2) 0.027(3) 0.007(2)
O3 0.049(4) 0.081(4) 0.054(3) -0.001(3) 0.016(3) 0.008(3)
C1 0.049(5) 0.019(3) 0.060(5) 0.006(3) 0.006(4) -0.002(3)
C2 0.040(5) 0.053(5) 0.061(5) 0.009(4) 0.014(4) 0.008(4)
C3 0.043(5) 0.066(5) 0.060(6) 0.012(5) 0.005(5) 0.013(4)
C4 0.037(4) 0.061(5) 0.047(5) -0.004(4) 0.006(4) -0.004(4)
C5 0.056(6) 0.063(6) 0.071(7) 0.026(5) 0.017(5) 0.009(5)
C6 0.080(7) 0.047(5) 0.063(6) 0.017(5) 0.019(6) 0.017(4)
C7 0.061(5) 0.016(3) 0.063(5) -0.003(3) 0.014(4) 0.012(3)
C8 0.085(8) 0.072(6) 0.066(7) -0.002(5) 0.030(6) 0.004(5)
C9 0.031(4) 0.038(4) 0.045(4) -0.004(3) 0.004(3) -0.007(3)
C10 0.031(4) 0.034(3) 0.043(4) -0.010(3) 0.006(3) 0.000(3)
C11 0.040(5) 0.039(4) 0.060(6) 0.004(3) 0.006(4) 0.007(4)
C12 0.038(5) 0.058(5) 0.057(6) 0.010(4) 0.009(4) -0.002(4)
C13 0.039(4) 0.042(4) 0.050(5) -0.007(3) 0.007(4) -0.007(3)
C14 0.054(5) 0.042(4) 0.043(5) 0.001(4) 0.012(4) 0.007(3)
C15 0.037(4) 0.038(4) 0.054(5) 0.007(4) 0.005(4) 0.001(4)
C16 0.072(7) 0.067(5) 0.049(5) -0.011(5) 0.017(5) 0.003(4)

loop_
_atom_type_symbol
_atom_type_description
_atom_type_scat_dispersion_real
_atom_type_scat_dispersion_imag
_atom_type_scat_source
C C 0.0033 0.0016 'International Tables Vol C Tables 4.2.6.8 and 6.1.1.4'
H H 0.0000 0.0000 'International Tables Vol C Tables 4.2.6.8 and 6.1.1.4'
N N 0.0061 0.0033 'International Tables Vol C Tables 4.2.6.8 and 6.1.1.4'
O O 0.0106 0.0060 'International Tables Vol C Tables 4.2.6.8 and 6.1.1.4'

loop_
_geom_angle_atom_site_label_1
_geom_angle_atom_site_label_2
_geom_angle_atom_site_label_3
_geom_angle_site_symmetry_1
_geom_angle_site_symmetry_3
_geom_angle
_geom_angle_publ_flag
C7 N1 N2 . . 117.1(6) ?
C9 N2 N1 . . 117.6(5) ?
C9 N2 H2A . . 124(5) ?
N1 N2 H2A . . 118(5) ?
C4 O1 C8 . . 118.1(7) ?
C13 O3 C16 . . 118.0(7) ?
C6 C1 C2 . . 117.1(8) ?
C6 C1 C7 . . 122.3(7) ?
C2 C1 C7 . . 120.5(7) ?
C3 C2 C1 . . 122.7(7) ?
C3 C2 H2 . . 118.7 ?
C1 C2 H2 . . 118.7 ?
C2 C3 C4 . . 118.4(8) ?
C2 C3 H3 . . 120.8 ?
C4 C3 H3 . . 120.8 ?
C5 C4 O1 . . 115.5(8) ?
C5 C4 C3 . . 120.4(9) ?
O1 C4 C3 . . 124.1(8) ?
C4 C5 C6 . . 119.9(8) ?
C4 C5 H5 . . 120.1 ?
C6 C5 H5 . . 120.1 ?
C1 C6 C5 . . 121.6(8) ?
C1 C6 H6 . . 119.2 ?
C5 C6 H6 . . 119.2 ?
N1 C7 C1 . . 121.4(6) ?
N1 C7 H7 . . 119.3 ?
C1 C7 H7 . . 119.3 ?
O1 C8 H8A . . 109.5 ?
O1 C8 H8B . . 109.5 ?
H8A C8 H8B . . 109.5 ?
O1 C8 H8C . . 109.5 ?
H8A C8 H8C . . 109.5 ?
H8B C8 H8C . . 109.5 ?
O2 C9 N2 . . 123.4(7) ?
O2 C9 C10 . . 123.4(7) ?
N2 C9 C10 . . 113.2(6) ?
C15 C10 C11 . . 118.6(7) ?
C15 C10 C9 . . 123.9(6) ?
C11 C10 C9 . . 117.4(7) ?
C12 C11 C10 . . 120.6(7) ?
C12 C11 H11 . . 119.7 ?
C10 C11 H11 . . 119.7 ?
C11 C12 C13 . . 120.4(8) ?
C11 C12 H12 . . 119.8 ?
C13 C12 H12 . . 119.8 ?
C14 C13 C12 . . 120.0(8) ?
C14 C13 O3 . . 124.2(7) ?
C12 C13 O3 . . 115.7(8) ?
C13 C14 C15 . . 119.5(7) ?
C13 C14 H14 . . 120.3 ?
C15 C14 H14 . . 120.3 ?
C10 C15 C14 . . 120.7(7) ?
C10 C15 H15 . . 119.6 ?
C14 C15 H15 . . 119.6 ?
O3 C16 H16A . . 109.5 ?
O3 C16 H16B . . 109.5 ?
H16A C16 H16B . . 109.5 ?
O3 C16 H16C . . 109.5 ?
H16A C16 H16C . . 109.5 ?
H16B C16 H16C . . 109.5 ?

loop_
_geom_bond_atom_site_label_1
_geom_bond_atom_site_label_2
_geom_bond_site_symmetry_2
_geom_bond_distance
_geom_bond_publ_flag
N1 C7 . 1.234(9) ?
N1 N2 . 1.383(6) ?
N2 C9 . 1.361(9) ?
N2 H2A . 0.900(11) ?
O1 C4 . 1.371(10) ?
O1 C8 . 1.408(10) ?
O2 C9 . 1.186(7) ?
O3 C13 . 1.366(10) ?
O3 C16 . 1.421(10) ?
C1 C6 . 1.370(11) ?
C1 C2 . 1.375(10) ?
C1 C7 . 1.462(10) ?
C2 C3 . 1.369(11) ?
C2 H2 . 0.9300 ?
C3 C4 . 1.377(11) ?
C3 H3 . 0.9300 ?
C4 C5 . 1.359(11) ?
C5 C6 . 1.373(11) ?
C5 H5 . 0.9300 ?
C6 H6 . 0.9300 ?
C7 H7 . 0.9300 ?
C8 H8A . 0.9600 ?
C8 H8B . 0.9600 ?
C8 H8C . 0.9600 ?
C9 C10 . 1.492(9) ?
C10 C15 . 1.367(9) ?
C10 C11 . 1.380(10) ?
C11 C12 . 1.364(10) ?
C11 H11 . 0.9300 ?
C12 C13 . 1.365(11) ?
C12 H12 . 0.9300 ?
C13 C14 . 1.364(11) ?
C14 C15 . 1.390(10) ?
C14 H14 . 0.9300 ?
C15 H15 . 0.9300 ?
C16 H16A . 0.9600 ?
C16 H16B . 0.9600 ?
C16 H16C . 0.9600 ?

loop_
_geom_hbond_atom_site_label_D
_geom_hbond_atom_site_label_H
_geom_hbond_atom_site_label_A
_geom_hbond_site_symmetry_A
_geom_hbond_distance_DH
_geom_hbond_distance_HA
_geom_hbond_distance_DA
_geom_hbond_angle_DHA
N2 H2A O2 1_565 0.900(11) 1.99(3) 2.844(7) 157(7)

loop_
_cod_related_entry_id
_cod_related_entry_database
_cod_related_entry_code
1 ChemSpider 4882383
